data_4002285
loop_
_publ_author_name
'Vaqueiro, P.'
'Powell, A.V.'

_publ_section_title
;
 Structures and properties of new ordered defect phases in the vanadium
 chromium sulfide system
;
_journal_name_full 'Chemistry of Materials (1,1989-)'
_journal_page_first 2705
_journal_page_last 2714
_journal_volume 12
_journal_year 2000
_chemical_formula_sum 'Cr0.969 S2 V0.735'
_chemical_name_systematic '(V0.305 Cr0.399) (V0.43 Cr0.57) S2'
_space_group_IT_number 12
_symmetry_space_group_name_Hall '-I 2y'
_symmetry_space_group_name_H-M 'I 1 2/m 1'
_cell_angle_alpha 90
_cell_angle_beta 90.62
_cell_angle_gamma 90
_cell_formula_units_Z 4
_cell_length_a 5.9511
_cell_length_b 3.4163
_cell_length_c 11.4716
_cell_volume 233.212
_citation_journal_id_ASTM CMATEX
_cod_data_source_file Vaqueiro_CMATEX_2000_1042.cif
_cod_data_source_block Cr0.969S2V0.735
_cod_original_cell_volume 233.2125
_cod_original_sg_symbol_Hall '-C 2y (x,y,-x+z)'
_cod_database_code 4002285

loop_
_symmetry_equiv_pos_as_xyz
x,y,z
-x,y,-z
-x,-y,-z
x,-y,z
x+1/2,y+1/2,z+1/2
-x+1/2,y+1/2,-z+1/2
-x+1/2,-y+1/2,-z+1/2
x+1/2,-y+1/2,z+1/2

loop_
_atom_site_label
_atom_site_type_symbol
_atom_site_fract_x
_atom_site_fract_y
_atom_site_fract_z
_atom_site_occupancy
_atom_site_U_iso_or_equiv
S1 S-2 0.3364 0 0.3678 1 0.0
V3 V+2 -0.0137 0 0.255 0.43 0.0
S2 S-2 0.3328 0 0.8786 1 0.0
Cr3 Cr+2 -0.0137 0 0.255 0.57 0.0
V2 V+2 0.5 0.5 0 0.14 0.0
Cr2 Cr+2 0.5 0.5 0 0.269 0.0
Cr1 Cr+2 0 0 0 0.529 0.0
V1 V+2 0 0 0 0.471 0.0
